data_7720032
loop_
_publ_author_name
'Liu, Junyang'
'Sum, Kethya'
'Johnson, Samuel A.'

_publ_section_title
;
 Mechanistic insight into cooperative catalysis with pentanuclear nickel
 clusters: catalytic alkene dimerization and silyl-silylene and silylyne
 clusters.
;
_journal_issue 9
_journal_name_full 'Dalton transactions (Cambridge, England : 2003)'
_journal_page_first 3882
_journal_page_last 3895
_journal_paper_doi 10.1039/d5dt02642c
_journal_volume 55
_journal_year 2026
_chemical_compound_source synthesized
_chemical_formula_moiety 'C47  H117  Ni5  P5  Si'
_chemical_formula_sum 'C47 H117 Ni5 P5 Si'
_chemical_formula_weight 1158.89
_space_group_IT_number 14
_space_group_name_Hall '-P 2yn'
_space_group_name_H-M_alt 'P 1 21/n 1'
_symmetry_cell_setting monoclinic
_symmetry_Int_Tables_number 14
_symmetry_space_group_name_Hall '-P 2yn'
_symmetry_space_group_name_H-M 'P 1 21/n 1'
_atom_sites_solution_hydrogens mixed
_atom_sites_solution_primary direct
_atom_sites_solution_secondary direct
_audit_creation_date 2022-06-29T16:19:37-00:00
_audit_creation_method 'WinGX routine CIF_UPDATE'
_audit_update_record
;
2024-07-18 deposited with the CCDC.	2026-02-04 downloaded from the CCDC.
;
_cell_angle_alpha 90
_cell_angle_beta 102.478(3)
_cell_angle_gamma 90
_cell_formula_units_Z 4
_cell_length_a 15.7736(12)
_cell_length_b 20.5782(14)
_cell_length_c 18.9188(13)
_cell_measurement_reflns_used 9057
_cell_measurement_temperature 170(2)
_cell_measurement_theta_max 32.59
_cell_measurement_theta_min 2.74
_cell_measurement_wavelength 0.71073
_cell_volume 5995.8(7)
_computing_cell_refinement 'Bruker SAINT'
_computing_data_collection 'Bruker APEX2'
_computing_data_reduction 'Bruker SAINT'
_computing_molecular_graphics 'Bruker SHELXTL'
_computing_publication_material 'Bruker SHELXTL'
_computing_structure_refinement 'SHELXL-2018/1 (Sheldrick, 2018)'
_computing_structure_solution 'SHELXS-97 (Sheldrick 2008)'
_diffrn_ambient_temperature 170(2)
_diffrn_measured_fraction_theta_full 0.998
_diffrn_measured_fraction_theta_max 0.996
_diffrn_measurement_device_type 'Bruker APEX-II CCD'
_diffrn_measurement_method '\f and \w scans'
_diffrn_radiation_probe x-ray
_diffrn_radiation_type MoK\a
_diffrn_radiation_wavelength 0.71073
_diffrn_reflns_av_R_equivalents 0.0816
_diffrn_reflns_av_unetI/netI 0.0364
_diffrn_reflns_Laue_measured_fraction_full 0.998
_diffrn_reflns_Laue_measured_fraction_max 0.996
_diffrn_reflns_limit_h_max 24
_diffrn_reflns_limit_h_min -24
_diffrn_reflns_limit_k_max 31
_diffrn_reflns_limit_k_min -31
_diffrn_reflns_limit_l_max 29
_diffrn_reflns_limit_l_min -28
_diffrn_reflns_number 305888
_diffrn_reflns_point_group_measured_fraction_full 0.998
_diffrn_reflns_point_group_measured_fraction_max 0.996
_diffrn_reflns_theta_full 25.242
_diffrn_reflns_theta_max 33.238
_diffrn_reflns_theta_min 2.516
_diffrn_standards_number 0
_exptl_absorpt_coefficient_mu 1.723
_exptl_absorpt_correction_T_max 0.7792
_exptl_absorpt_correction_T_min 0.6893
_exptl_absorpt_correction_type multi-scan
_exptl_absorpt_process_details 'SADABS-2016/2 - Bruker AXS area detector scaling and absorption correction'
_exptl_crystal_colour brown
_exptl_crystal_density_diffrn 1.284
_exptl_crystal_density_method 'not measured'
_exptl_crystal_description plate
_exptl_crystal_F_000 2512
_exptl_crystal_size_max 0.22
_exptl_crystal_size_mid 0.19
_exptl_crystal_size_min 0.09
_refine_diff_density_max 0.664
_refine_diff_density_min -0.858
_refine_diff_density_rms 0.092
_refine_ls_extinction_method none
_refine_ls_goodness_of_fit_ref 1.083
_refine_ls_hydrogen_treatment mixed
_refine_ls_matrix_type full
_refine_ls_number_constraints 0
_refine_ls_number_parameters 582
_refine_ls_number_reflns 22941
_refine_ls_number_restraints 0
_refine_ls_restrained_S_all 1.083
_refine_ls_R_factor_all 0.0538
_refine_ls_R_factor_gt 0.0371
_refine_ls_shift/su_max 0.004
_refine_ls_shift/su_mean 0
_refine_ls_structure_factor_coef Fsqd
_refine_ls_weighting_details 'w=1/[\s^2^(Fo^2^)+(0.0424P)^2^+0.5442P] where P=(Fo^2^+2Fc^2^)/3'
_refine_ls_weighting_scheme calc
_refine_ls_wR_factor_gt 0.0823
_refine_ls_wR_factor_ref 0.0881
_reflns_Friedel_coverage 0
_reflns_number_gt 17593
_reflns_number_total 22941
_reflns_threshold_expression 'I > 2\s(I)'
_cod_data_source_file d5dt02642c2.cif
_cod_data_source_block mo_ks3_03m
_cod_depositor_comments 'Adding full bibliography for 7720030--7720032.cif.'
_cod_original_sg_symbol_H-M 'P 21/n'
_cod_database_code 7720032
_shelx_estimated_absorpt_t_min 0.703
_shelx_estimated_absorpt_t_max 0.86

loop_
_symmetry_equiv_pos_as_xyz
'x, y, z'
'-x+1/2, y+1/2, -z+1/2'
'-x, -y, -z'
'x-1/2, -y-1/2, z-1/2'

loop_
_atom_site_label
_atom_site_type_symbol
_atom_site_fract_x
_atom_site_fract_y
_atom_site_fract_z
_atom_site_U_iso_or_equiv
_atom_site_adp_type
_atom_site_occupancy
_atom_site_site_symmetry_order
_atom_site_calc_flag
_atom_site_refinement_flags_posn
_atom_site_refinement_flags_adp
_atom_site_refinement_flags_occupancy
_atom_site_disorder_assembly
_atom_site_disorder_group
Ni1 Ni 0.97946(2) 0.23834(2) 0.77040(2) 0.01846(4) Uani 1 1 d . . . . .
Ni2 Ni 0.86094(2) 0.16179(2) 0.75796(2) 0.01955(4) Uani 1 1 d . . . . .
Ni3 Ni 0.97116(2) 0.08511(2) 0.73256(2) 0.01915(4) Uani 1 1 d . . . . .
Ni4 Ni 1.07841(2) 0.15318(2) 0.66931(2) 0.01722(4) Uani 1 1 d . . . . .
Ni5 Ni 1.02601(2) 0.26669(2) 0.66059(2) 0.01734(4) Uani 1 1 d . . . . .
Si1 Si 0.93755(3) 0.17489(2) 0.66477(2) 0.01574(7) Uani 1 1 d . . . . .
P1 P 1.04193(3) 0.28778(2) 0.87275(2) 0.02595(9) Uani 1 1 d . . . . .
P2 P 0.71853(3) 0.16594(2) 0.74061(2) 0.02386(8) Uani 1 1 d . . . . .
P3 P 0.99398(3) -0.01000(2) 0.78870(2) 0.02637(9) Uani 1 1 d . . . . .
P4 P 1.20591(3) 0.12057(2) 0.65047(2) 0.02152(8) Uani 1 1 d . . . . .
P5 P 1.00697(3) 0.33762(2) 0.57193(2) 0.01874(7) Uani 1 1 d . . . . .
C1 C 0.85059(10) 0.17847(8) 0.57699(8) 0.0221(3) Uani 1 1 d . . . . .
H1A H 0.792352 0.177874 0.588647 0.027 Uiso 1 1 calc R U . . .
H1B H 0.856478 0.219642 0.551407 0.027 Uiso 1 1 calc R U . . .
C2 C 0.85880(14) 0.12103(10) 0.52745(10) 0.0404(5) Uani 1 1 d . . . . .
H2A H 0.914721 0.123404 0.51294 0.061 Uiso 1 1 calc R U . . .
H2B H 0.811552 0.122698 0.48429 0.061 Uiso 1 1 calc R U . . .
H2C H 0.855386 0.080238 0.553416 0.061 Uiso 1 1 calc R U . . .
C3 C 1.00447(16) 0.37403(10) 0.86837(11) 0.0454(5) Uani 1 1 d . . . . .
H3A H 1.031354 0.395188 0.830957 0.054 Uiso 1 1 calc R U . . .
C4 C 0.90555(17) 0.38031(11) 0.83977(13) 0.0518(6) Uani 1 1 d . . . . .
H4A H 0.875418 0.36638 0.87737 0.078 Uiso 1 1 calc R U . . .
H4B H 0.887495 0.352846 0.796829 0.078 Uiso 1 1 calc R U . . .
H4C H 0.890897 0.425695 0.826922 0.078 Uiso 1 1 calc R U . . .
C5 C 1.0357(2) 0.41386(13) 0.93787(15) 0.0713(9) Uani 1 1 d . . . . .
H5A H 1.019982 0.459589 0.928372 0.107 Uiso 1 1 calc R U . . .
H5B H 1.09894 0.410044 0.953535 0.107 Uiso 1 1 calc R U . . .
H5C H 1.008196 0.397319 0.976006 0.107 Uiso 1 1 calc R U . . .
C6 C 1.16260(13) 0.29821(12) 0.89117(10) 0.0435(5) Uani 1 1 d . . . . .
H6A H 1.183316 0.311945 0.942718 0.052 Uiso 1 1 calc R U . . .
C7 C 1.19034(18) 0.34886(16) 0.84280(13) 0.0658(8) Uani 1 1 d . . . . .
H7A H 1.253621 0.347774 0.848909 0.099 Uiso 1 1 calc R U . . .
H7B H 1.172399 0.391995 0.855956 0.099 Uiso 1 1 calc R U . . .
H7C H 1.162966 0.339622 0.792199 0.099 Uiso 1 1 calc R U . . .
C8 C 1.20782(16) 0.23348(16) 0.87947(16) 0.0675(8) Uani 1 1 d . . . . .
H8A H 1.188316 0.219551 0.829031 0.101 Uiso 1 1 calc R U . . .
H8B H 1.192859 0.200119 0.911672 0.101 Uiso 1 1 calc R U . . .
H8C H 1.270877 0.239833 0.890289 0.101 Uiso 1 1 calc R U . . .
C9 C 1.02816(14) 0.25682(10) 0.96231(10) 0.0360(4) Uani 1 1 d . . . . .
H9 H 1.064206 0.284033 1.001306 0.043 Uiso 1 1 calc R U . . .
C10 C 1.0574(2) 0.18683(13) 0.97386(14) 0.0720(9) Uani 1 1 d . . . . .
H10A H 1.044044 0.170621 1.018928 0.108 Uiso 1 1 calc R U . . .
H10B H 1.120139 0.184209 0.976961 0.108 Uiso 1 1 calc R U . . .
H10C H 1.026971 0.160352 0.933164 0.108 Uiso 1 1 calc R U . . .
C11 C 0.93454(17) 0.26045(17) 0.96914(15) 0.0698(9) Uani 1 1 d . . . . .
H11A H 0.897905 0.236445 0.929194 0.105 Uiso 1 1 calc R U . . .
H11B H 0.916037 0.305996 0.967309 0.105 Uiso 1 1 calc R U . . .
H11C H 0.929001 0.241273 1.015338 0.105 Uiso 1 1 calc R U . . .
C12 C 0.66020(11) 0.22481(9) 0.67189(10) 0.0298(3) Uani 1 1 d . . . . .
H12 H 0.653673 0.202721 0.623939 0.036 Uiso 1 1 calc R U . . .
C13 C 0.71564(13) 0.28517(9) 0.66818(12) 0.0391(4) Uani 1 1 d . . . . .
H13A H 0.687292 0.312462 0.627437 0.059 Uiso 1 1 calc R U . . .
H13B H 0.773007 0.271916 0.661362 0.059 Uiso 1 1 calc R U . . .
H13C H 0.722131 0.309821 0.713355 0.059 Uiso 1 1 calc R U . . .
C14 C 0.56824(13) 0.24448(11) 0.67808(13) 0.0442(5) Uani 1 1 d . . . . .
H14A H 0.570663 0.265734 0.724826 0.066 Uiso 1 1 calc R U . . .
H14B H 0.531571 0.205658 0.674509 0.066 Uiso 1 1 calc R U . . .
H14C H 0.543761 0.274601 0.638845 0.066 Uiso 1 1 calc R U . . .
C15 C 0.68073(13) 0.18576(11) 0.82478(10) 0.0386(4) Uani 1 1 d . . . . .
H15 H 0.615997 0.182158 0.814434 0.046 Uiso 1 1 calc R U . . .
C16 C 0.70620(15) 0.25493(13) 0.85035(12) 0.0494(6) Uani 1 1 d . . . . .
H16A H 0.694103 0.261576 0.898507 0.074 Uiso 1 1 calc R U . . .
H16B H 0.672543 0.286099 0.816291 0.074 Uiso 1 1 calc R U . . .
H16C H 0.768273 0.261464 0.852624 0.074 Uiso 1 1 calc R U . . .
C17 C 0.71898(17) 0.13641(15) 0.88366(13) 0.0595(7) Uani 1 1 d . . . . .
H17A H 0.782514 0.13859 0.893455 0.089 Uiso 1 1 calc R U . . .
H17B H 0.699908 0.092588 0.867189 0.089 Uiso 1 1 calc R U . . .
H17C H 0.698997 0.146484 0.928001 0.089 Uiso 1 1 calc R U . . .
C18 C 0.66547(12) 0.08701(9) 0.71156(12) 0.0348(4) Uani 1 1 d . . . . .
H18 H 0.695108 0.054521 0.747933 0.042 Uiso 1 1 calc R U . . .
C19 C 0.68520(15) 0.06558(10) 0.63911(12) 0.0446(5) Uani 1 1 d . . . . .
H19A H 0.666931 0.020356 0.629338 0.067 Uiso 1 1 calc R U . . .
H19B H 0.747697 0.069237 0.64148 0.067 Uiso 1 1 calc R U . . .
H19C H 0.653573 0.093473 0.600246 0.067 Uiso 1 1 calc R U . . .
C20 C 0.56847(15) 0.08016(12) 0.71013(19) 0.0648(8) Uani 1 1 d . . . . .
H20A H 0.534931 0.105021 0.66935 0.097 Uiso 1 1 calc R U . . .
H20B H 0.55649 0.096834 0.755502 0.097 Uiso 1 1 calc R U . . .
H20C H 0.551893 0.03424 0.704614 0.097 Uiso 1 1 calc R U . . .
C21 C 0.90648(14) -0.03878(11) 0.83399(13) 0.0472(6) Uani 1 1 d . . . . .
H21 H 0.925228 -0.08135 0.857787 0.057 Uiso 1 1 calc R U . . .
C22 C 0.89445(18) 0.00889(15) 0.89257(15) 0.0658(8) Uani 1 1 d . . . . .
H22A H 0.884466 0.052562 0.871782 0.099 Uiso 1 1 calc R U . . .
H22B H 0.946743 0.00912 0.931503 0.099 Uiso 1 1 calc R U . . .
H22C H 0.844404 -0.004331 0.912129 0.099 Uiso 1 1 calc R U . . .
C23 C 0.82075(15) -0.04965(12) 0.77948(17) 0.0604(7) Uani 1 1 d . . . . .
H23A H 0.774985 -0.059931 0.805439 0.091 Uiso 1 1 calc R U . . .
H23B H 0.827242 -0.085838 0.747387 0.091 Uiso 1 1 calc R U . . .
H23C H 0.805104 -0.01015 0.750679 0.091 Uiso 1 1 calc R U . . .
C24 C 0.99667(13) -0.07861(9) 0.72448(11) 0.0362(4) Uani 1 1 d . . . . .
H24 H 0.973291 -0.118307 0.744093 0.043 Uiso 1 1 calc R U . . .
C25 C 1.08740(15) -0.09402(11) 0.71336(13) 0.0470(5) Uani 1 1 d . . . . .
H25A H 1.083418 -0.12631 0.674701 0.07 Uiso 1 1 calc R U . . .
H25B H 1.122908 -0.1114 0.758359 0.07 Uiso 1 1 calc R U . . .
H25C H 1.114218 -0.054256 0.699855 0.07 Uiso 1 1 calc R U . . .
C26 C 0.93802(17) -0.06269(11) 0.65065(13) 0.0533(6) Uani 1 1 d . . . . .
H26A H 0.962261 -0.025738 0.628979 0.08 Uiso 1 1 calc R U . . .
H26B H 0.879734 -0.051634 0.657108 0.08 Uiso 1 1 calc R U . . .
H26C H 0.934601 -0.100544 0.61872 0.08 Uiso 1 1 calc R U . . .
C27 C 1.09506(12) -0.02333(8) 0.85933(9) 0.0299(4) Uani 1 1 d . . . . .
H27 H 1.142955 -0.027723 0.832596 0.036 Uiso 1 1 calc R U . . .
C28 C 1.09773(15) -0.08558(10) 0.90450(12) 0.0432(5) Uani 1 1 d . . . . .
H28A H 1.156188 -0.091389 0.934496 0.065 Uiso 1 1 calc R U . . .
H28B H 1.082943 -0.12299 0.87212 0.065 Uiso 1 1 calc R U . . .
H28C H 1.055779 -0.082104 0.935701 0.065 Uiso 1 1 calc R U . . .
C29 C 1.11787(16) 0.03618(10) 0.90817(11) 0.0431(5) Uani 1 1 d . . . . .
H29A H 1.079361 0.038108 0.942414 0.065 Uiso 1 1 calc R U . . .
H29B H 1.110594 0.075619 0.87844 0.065 Uiso 1 1 calc R U . . .
H29C H 1.178278 0.03293 0.934945 0.065 Uiso 1 1 calc R U . . .
C30 C 1.18065(12) 0.08390(9) 0.55742(10) 0.0330(4) Uani 1 1 d . . . . .
H30 H 1.15543 0.119847 0.523828 0.04 Uiso 1 1 calc R U . . .
C31 C 1.25717(16) 0.05712(13) 0.52831(13) 0.0529(6) Uani 1 1 d . . . . .
H31A H 1.281253 0.018972 0.556671 0.079 Uiso 1 1 calc R U . . .
H31B H 1.302125 0.090596 0.532194 0.079 Uiso 1 1 calc R U . . .
H31C H 1.237022 0.044666 0.477444 0.079 Uiso 1 1 calc R U . . .
C32 C 1.10942(14) 0.03360(11) 0.55174(11) 0.0431(5) Uani 1 1 d . . . . .
H32A H 1.089459 0.020552 0.501052 0.065 Uiso 1 1 calc R U . . .
H32B H 1.060761 0.05216 0.569554 0.065 Uiso 1 1 calc R U . . .
H32C H 1.131955 -0.004472 0.580942 0.065 Uiso 1 1 calc R U . . .
C33 C 1.26393(11) 0.05573(9) 0.71044(10) 0.0325(4) Uani 1 1 d . . . . .
H33 H 1.232931 0.014147 0.694276 0.039 Uiso 1 1 calc R U . . .
C34 C 1.25368(13) 0.06753(11) 0.78723(11) 0.0427(5) Uani 1 1 d . . . . .
H34A H 1.275573 0.029845 0.817355 0.064 Uiso 1 1 calc R U . . .
H34B H 1.192148 0.074093 0.787261 0.064 Uiso 1 1 calc R U . . .
H34C H 1.286686 0.106292 0.806738 0.064 Uiso 1 1 calc R U . . .
C35 C 1.35960(13) 0.04429(12) 0.70976(14) 0.0495(6) Uani 1 1 d . . . . .
H35A H 1.394203 0.081228 0.732597 0.074 Uiso 1 1 calc R U . . .
H35B H 1.36619 0.039864 0.659646 0.074 Uiso 1 1 calc R U . . .
H35C H 1.379692 0.004462 0.736588 0.074 Uiso 1 1 calc R U . . .
C36 C 1.29286(11) 0.18043(9) 0.64355(10) 0.0287(3) Uani 1 1 d . . . . .
H36 H 1.34488 0.156091 0.635613 0.034 Uiso 1 1 calc R U . . .
C37 C 1.31870(14) 0.21927(10) 0.71335(11) 0.0400(4) Uani 1 1 d . . . . .
H37A H 1.362608 0.251597 0.708237 0.06 Uiso 1 1 calc R U . . .
H37B H 1.342636 0.189856 0.753436 0.06 Uiso 1 1 calc R U . . .
H37C H 1.267504 0.24137 0.723318 0.06 Uiso 1 1 calc R U . . .
C38 C 1.26215(13) 0.22629(9) 0.57935(11) 0.0364(4) Uani 1 1 d . . . . .
H38A H 1.206248 0.245467 0.582574 0.055 Uiso 1 1 calc R U . . .
H38B H 1.25548 0.201836 0.534025 0.055 Uiso 1 1 calc R U . . .
H38C H 1.305082 0.260892 0.58036 0.055 Uiso 1 1 calc R U . . .
C39 C 1.11342(11) 0.37648(8) 0.56950(9) 0.0238(3) Uani 1 1 d . . . . .
H39 H 1.142256 0.347329 0.539507 0.029 Uiso 1 1 calc R U . . .
C40 C 1.17221(12) 0.37678(9) 0.64570(9) 0.0324(4) Uani 1 1 d . . . . .
H40A H 1.230684 0.390925 0.642808 0.049 Uiso 1 1 calc R U . . .
H40B H 1.175001 0.332875 0.666151 0.049 Uiso 1 1 calc R U . . .
H40C H 1.148429 0.406717 0.676741 0.049 Uiso 1 1 calc R U . . .
C41 C 1.11168(13) 0.44433(9) 0.53566(11) 0.0356(4) Uani 1 1 d . . . . .
H41A H 1.087721 0.475568 0.565229 0.053 Uiso 1 1 calc R U . . .
H41B H 1.075348 0.44349 0.486603 0.053 Uiso 1 1 calc R U . . .
H41C H 1.17087 0.457276 0.533541 0.053 Uiso 1 1 calc R U . . .
C42 C 0.96793(11) 0.30548(8) 0.47832(9) 0.0275(3) Uani 1 1 d . . . . .
H42 H 0.907309 0.289872 0.475777 0.033 Uiso 1 1 calc R U . . .
C43 C 1.01937(15) 0.24619(10) 0.46354(10) 0.0408(5) Uani 1 1 d . . . . .
H43A H 0.993513 0.228638 0.415577 0.061 Uiso 1 1 calc R U . . .
H43B H 1.018026 0.212981 0.500411 0.061 Uiso 1 1 calc R U . . .
H43C H 1.079658 0.258833 0.465138 0.061 Uiso 1 1 calc R U . . .
C44 C 0.96220(17) 0.35406(11) 0.41634(10) 0.0457(5) Uani 1 1 d . . . . .
H44A H 1.020813 0.367536 0.413067 0.068 Uiso 1 1 calc R U . . .
H44B H 0.928914 0.392185 0.425492 0.068 Uiso 1 1 calc R U . . .
H44C H 0.933187 0.333599 0.370742 0.068 Uiso 1 1 calc R U . . .
C45 C 0.93135(12) 0.40636(8) 0.57355(10) 0.0287(3) Uani 1 1 d . . . . .
H45 H 0.936979 0.437242 0.534009 0.034 Uiso 1 1 calc R U . . .
C46 C 0.95300(17) 0.44307(10) 0.64517(11) 0.0460(5) Uani 1 1 d . . . . .
H46A H 0.912174 0.479173 0.643851 0.069 Uiso 1 1 calc R U . . .
H46B H 1.012307 0.460103 0.652914 0.069 Uiso 1 1 calc R U . . .
H46C H 0.948422 0.41352 0.684804 0.069 Uiso 1 1 calc R U . . .
C47 C 0.83751(14) 0.38260(12) 0.55933(15) 0.0508(6) Uani 1 1 d . . . . .
H47A H 0.831755 0.349263 0.59498 0.076 Uiso 1 1 calc R U . . .
H47B H 0.821476 0.364118 0.510519 0.076 Uiso 1 1 calc R U . . .
H47C H 0.799048 0.419183 0.563352 0.076 Uiso 1 1 calc R U . . .
H1 H 0.8785(16) 0.2317(12) 0.7860(13) 0.056(7) Uiso 1 1 d . . . . .
H2 H 0.9821(13) 0.3015(10) 0.7153(11) 0.037(6) Uiso 1 1 d . . . . .
H3 H 0.9623(15) 0.1564(11) 0.7955(12) 0.048(7) Uiso 1 1 d . . . . .
H4 H 1.0657(17) 0.2245(12) 0.7320(14) 0.061(8) Uiso 1 1 d . . . . .
H5 H 0.8681(14) 0.0886(10) 0.7360(12) 0.042(6) Uiso 1 1 d . . . . .
H6 H 1.0751(16) 0.2215(12) 0.6205(13) 0.057(7) Uiso 1 1 d . . . . .
H7 H 1.0566(14) 0.0823(10) 0.7039(11) 0.041(6) Uiso 1 1 d . . . . .

loop_
_atom_site_aniso_label
_atom_site_aniso_U_11
_atom_site_aniso_U_22
_atom_site_aniso_U_33
_atom_site_aniso_U_23
_atom_site_aniso_U_13
_atom_site_aniso_U_12
Ni1 0.01822(9) 0.02018(9) 0.01666(8) -0.00011(7) 0.00309(7) -0.00252(7)
Ni2 0.01565(9) 0.02189(9) 0.02237(9) 0.00129(7) 0.00692(7) -0.00082(7)
Ni3 0.01827(9) 0.01695(9) 0.02274(9) 0.00526(7) 0.00556(7) 0.00151(7)
Ni4 0.01441(8) 0.01715(8) 0.02035(9) 0.00285(7) 0.00427(7) 0.00166(6)
Ni5 0.01792(9) 0.01508(8) 0.01880(9) 0.00331(6) 0.00349(7) -0.00072(7)
Si1 0.01428(17) 0.01558(17) 0.01709(17) 0.00110(13) 0.00280(14) 0.00015(14)
P1 0.0290(2) 0.0298(2) 0.01852(18) -0.00261(15) 0.00392(16) -0.00640(17)
P2 0.01703(18) 0.0266(2) 0.0298(2) 0.00229(16) 0.00897(16) 0.00042(15)
P3 0.0241(2) 0.02188(19) 0.0338(2) 0.01180(16) 0.00778(17) 0.00198(16)
P4 0.01548(17) 0.02166(18) 0.02795(19) 0.00345(15) 0.00587(15) 0.00180(14)
P5 0.02099(18) 0.01590(16) 0.01898(16) 0.00318(13) 0.00351(14) -0.00028(13)
C1 0.0198(7) 0.0227(7) 0.0223(7) 0.0013(5) 0.0012(6) 0.0012(6)
C2 0.0396(11) 0.0446(11) 0.0302(9) -0.0145(8) -0.0071(8) 0.0072(9)
C3 0.0648(15) 0.0318(10) 0.0373(10) -0.0089(8) 0.0065(10) -0.0066(10)
C4 0.0613(15) 0.0386(11) 0.0525(13) -0.0074(10) 0.0058(11) 0.0148(11)
C5 0.104(2) 0.0473(14) 0.0561(15) -0.0254(12) 0.0024(16) -0.0075(15)
C6 0.0348(10) 0.0694(15) 0.0234(8) -0.0009(9) 0.0001(7) -0.0218(10)
C7 0.0540(16) 0.101(2) 0.0426(13) 0.0050(13) 0.0110(11) -0.0373(15)
C8 0.0298(12) 0.102(2) 0.0679(17) 0.0076(16) 0.0049(12) 0.0070(13)
C9 0.0401(11) 0.0468(11) 0.0216(8) -0.0001(7) 0.0078(7) -0.0069(9)
C10 0.122(3) 0.0570(16) 0.0468(14) 0.0181(12) 0.0404(16) 0.0144(17)
C11 0.0460(15) 0.121(3) 0.0470(14) 0.0218(15) 0.0204(12) -0.0010(15)
C12 0.0248(8) 0.0300(8) 0.0346(9) 0.0035(7) 0.0064(7) 0.0061(7)
C13 0.0362(10) 0.0276(9) 0.0543(12) 0.0082(8) 0.0118(9) 0.0049(8)
C14 0.0281(10) 0.0451(12) 0.0593(13) 0.0080(10) 0.0094(9) 0.0117(8)
C15 0.0262(9) 0.0587(13) 0.0356(9) 0.0028(9) 0.0169(8) 0.0037(9)
C16 0.0395(12) 0.0728(16) 0.0402(11) -0.0170(11) 0.0181(9) 0.0011(11)
C17 0.0543(15) 0.089(2) 0.0416(12) 0.0192(12) 0.0249(11) 0.0119(14)
C18 0.0220(8) 0.0285(9) 0.0550(12) 0.0049(8) 0.0110(8) -0.0040(7)
C19 0.0454(12) 0.0320(10) 0.0526(12) -0.0058(9) 0.0023(10) -0.0108(9)
C20 0.0284(11) 0.0447(13) 0.124(3) -0.0049(15) 0.0233(13) -0.0111(10)
C21 0.0348(10) 0.0436(11) 0.0678(14) 0.0350(11) 0.0217(10) 0.0064(9)
C22 0.0579(16) 0.089(2) 0.0643(16) 0.0304(15) 0.0424(14) 0.0165(14)
C23 0.0317(11) 0.0449(13) 0.106(2) 0.0354(14) 0.0189(13) -0.0008(9)
C24 0.0395(10) 0.0206(8) 0.0452(11) 0.0053(7) 0.0018(8) -0.0025(7)
C25 0.0505(13) 0.0416(11) 0.0492(12) -0.0078(9) 0.0113(10) 0.0043(10)
C26 0.0614(16) 0.0397(12) 0.0481(12) -0.0019(10) -0.0119(11) -0.0037(11)
C27 0.0301(9) 0.0287(8) 0.0312(8) 0.0100(7) 0.0076(7) 0.0031(7)
C28 0.0433(12) 0.0386(11) 0.0452(11) 0.0210(9) 0.0042(9) 0.0064(9)
C29 0.0556(13) 0.0406(11) 0.0329(10) 0.0021(8) 0.0096(9) -0.0024(10)
C30 0.0327(9) 0.0364(9) 0.0322(9) -0.0021(7) 0.0125(7) 0.0035(8)
C31 0.0487(13) 0.0642(15) 0.0535(13) -0.0166(11) 0.0279(11) 0.0071(11)
C32 0.0439(12) 0.0471(12) 0.0394(10) -0.0161(9) 0.0112(9) -0.0075(9)
C33 0.0207(8) 0.0302(9) 0.0455(10) 0.0143(7) 0.0047(7) 0.0044(6)
C34 0.0309(10) 0.0528(12) 0.0413(11) 0.0209(9) 0.0011(8) 0.0009(9)
C35 0.0244(9) 0.0530(13) 0.0714(15) 0.0240(12) 0.0111(10) 0.0159(9)
C36 0.0202(7) 0.0304(8) 0.0368(9) 0.0070(7) 0.0094(7) -0.0017(6)
C37 0.0343(10) 0.0379(10) 0.0449(11) 0.0040(8) 0.0018(9) -0.0108(8)
C38 0.0370(10) 0.0338(9) 0.0421(10) 0.0127(8) 0.0171(8) -0.0002(8)
C39 0.0242(8) 0.0216(7) 0.0252(7) 0.0046(6) 0.0042(6) -0.0043(6)
C40 0.0287(9) 0.0341(9) 0.0302(8) 0.0037(7) -0.0028(7) -0.0077(7)
C41 0.0394(10) 0.0254(8) 0.0407(10) 0.0120(7) 0.0058(8) -0.0085(7)
C42 0.0273(8) 0.0299(8) 0.0231(7) 0.0004(6) 0.0007(6) -0.0023(7)
C43 0.0533(13) 0.0393(10) 0.0286(9) -0.0101(8) 0.0065(9) 0.0045(9)
C44 0.0635(15) 0.0462(12) 0.0224(8) 0.0063(8) -0.0014(9) -0.0007(11)
C45 0.0331(9) 0.0224(7) 0.0316(8) 0.0068(6) 0.0094(7) 0.0076(7)
C46 0.0671(15) 0.0300(10) 0.0424(11) -0.0011(8) 0.0153(10) 0.0161(10)
C47 0.0294(10) 0.0471(13) 0.0784(17) 0.0072(12) 0.0167(11) 0.0110(9)

loop_
_atom_type_symbol
_atom_type_description
_atom_type_scat_dispersion_real
_atom_type_scat_dispersion_imag
_atom_type_scat_source
C C 0.0033 0.0016 'International Tables Vol C Tables 4.2.6.8 and 6.1.1.4'
H H 0 0 'International Tables Vol C Tables 4.2.6.8 and 6.1.1.4'
Si Si 0.0817 0.0704 'International Tables Vol C Tables 4.2.6.8 and 6.1.1.4'
P P 0.1023 0.0942 'International Tables Vol C Tables 4.2.6.8 and 6.1.1.4'
Ni Ni 0.3393 1.1124 'International Tables Vol C Tables 4.2.6.8 and 6.1.1.4'

loop_
_geom_angle_atom_site_label_1
_geom_angle_atom_site_label_2
_geom_angle_atom_site_label_3
_geom_angle
_geom_angle_site_symmetry_1
_geom_angle_site_symmetry_3
_geom_angle_publ_flag
P1 Ni1 Si1 169.313(19) . . ?
P1 Ni1 Ni2 124.872(15) . . ?
Si1 Ni1 Ni2 59.171(12) . . ?
P1 Ni1 Ni5 118.575(15) . . ?
Si1 Ni1 Ni5 59.174(12) . . ?
Ni2 Ni1 Ni5 116.450(11) . . ?
P1 Ni1 H1 98.2(8) . . ?
Si1 Ni1 H1 90.0(8) . . ?
Ni2 Ni1 H1 39.2(8) . . ?
Ni5 Ni1 H1 130.0(8) . . ?
P1 Ni1 H2 97.0(7) . . ?
Si1 Ni1 H2 86.7(7) . . ?
Ni2 Ni1 H2 124.7(7) . . ?
Ni5 Ni1 H2 39.2(7) . . ?
H1 Ni1 H2 108.8(11) . . ?
P1 Ni1 H3 105.4(7) . . ?
Si1 Ni1 H3 70.8(7) . . ?
Ni2 Ni1 H3 41.7(8) . . ?
Ni5 Ni1 H3 123.1(7) . . ?
H1 Ni1 H3 71.0(11) . . ?
H2 Ni1 H3 157.5(10) . . ?
P1 Ni1 H4 101.8(9) . . ?
Si1 Ni1 H4 69.4(9) . . ?
Ni2 Ni1 H4 121.6(9) . . ?
Ni5 Ni1 H4 41.7(9) . . ?
H1 Ni1 H4 159.2(12) . . ?
H2 Ni1 H4 74.6(11) . . ?
H3 Ni1 H4 97.9(11) . . ?
P2 Ni2 Si1 123.742(18) . . ?
P2 Ni2 Ni1 137.095(16) . . ?
Si1 Ni2 Ni1 59.192(12) . . ?
P2 Ni2 Ni3 137.243(15) . . ?
Si1 Ni2 Ni3 55.375(12) . . ?
Ni1 Ni2 Ni3 82.713(11) . . ?
P2 Ni2 H1 96.7(9) . . ?
Si1 Ni2 H1 93.9(9) . . ?
Ni1 Ni2 H1 43.8(9) . . ?
Ni3 Ni2 H1 125.7(9) . . ?
P2 Ni2 H3 162.7(8) . . ?
Si1 Ni2 H3 73.5(8) . . ?
Ni1 Ni2 H3 47.7(8) . . ?
Ni3 Ni2 H3 50.7(8) . . ?
H1 Ni2 H3 79.9(12) . . ?
P2 Ni2 H5 97.3(8) . . ?
Si1 Ni2 H5 80.5(8) . . ?
Ni1 Ni2 H5 123.5(8) . . ?
Ni3 Ni2 H5 40.9(8) . . ?
H1 Ni2 H5 165.8(13) . . ?
H3 Ni2 H5 86.0(11) . . ?
P3 Ni3 Si1 173.079(19) . . ?
P3 Ni3 Ni2 121.226(15) . . ?
Si1 Ni3 Ni2 59.776(13) . . ?
P3 Ni3 Ni4 128.627(15) . . ?
Si1 Ni3 Ni4 53.625(12) . . ?
Ni2 Ni3 Ni4 107.021(10) . . ?
P3 Ni3 H3 113.9(7) . . ?
Si1 Ni3 H3 71.6(7) . . ?
Ni2 Ni3 H3 40.6(7) . . ?
Ni4 Ni3 H3 90.9(7) . . ?
P3 Ni3 H5 94.6(8) . . ?
Si1 Ni3 H5 82.7(7) . . ?
Ni2 Ni3 H5 38.7(7) . . ?
Ni4 Ni3 H5 136.3(8) . . ?
H3 Ni3 H5 74.7(10) . . ?
P3 Ni3 H7 94.0(8) . . ?
Si1 Ni3 H7 87.0(8) . . ?
Ni2 Ni3 H7 142.1(8) . . ?
Ni4 Ni3 H7 35.4(8) . . ?
H3 Ni3 H7 115.5(11) . . ?
H5 Ni3 H7 162.4(11) . . ?
P4 Ni4 Si1 167.173(18) . . ?
P4 Ni4 Ni5 125.196(14) . . ?
Si1 Ni4 Ni5 59.765(12) . . ?
P4 Ni4 Ni3 126.640(14) . . ?
Si1 Ni4 Ni3 53.498(12) . . ?
Ni5 Ni4 Ni3 106.888(10) . . ?
P4 Ni4 H4 123.2(8) . . ?
Si1 Ni4 H4 68.8(8) . . ?
Ni5 Ni4 H4 40.7(8) . . ?
Ni3 Ni4 H4 87.9(8) . . ?
P4 Ni4 H6 95.0(9) . . ?
Si1 Ni4 H6 84.2(8) . . ?
Ni5 Ni4 H6 36.9(8) . . ?
Ni3 Ni4 H6 137.7(9) . . ?
H4 Ni4 H6 72.9(11) . . ?
P4 Ni4 H7 94.0(8) . . ?
Si1 Ni4 H7 84.4(8) . . ?
Ni5 Ni4 H7 139.5(8) . . ?
Ni3 Ni4 H7 32.8(8) . . ?
H4 Ni4 H7 111.6(11) . . ?
H6 Ni4 H7 165.2(11) . . ?
P5 Ni5 Si1 125.008(17) . . ?
P5 Ni5 Ni1 143.111(15) . . ?
Si1 Ni5 Ni1 59.134(12) . . ?
P5 Ni5 Ni4 131.923(14) . . ?
Si1 Ni5 Ni4 55.448(12) . . ?
Ni1 Ni5 Ni4 82.761(9) . . ?
P5 Ni5 H2 101.3(8) . . ?
Si1 Ni5 H2 89.7(8) . . ?
Ni1 Ni5 H2 43.3(8) . . ?
Ni4 Ni5 H2 126.0(8) . . ?
P5 Ni5 H4 164.1(9) . . ?
Si1 Ni5 H4 70.5(9) . . ?
Ni1 Ni5 H4 44.5(9) . . ?
Ni4 Ni5 H4 51.1(9) . . ?
H2 Ni5 H4 80.6(12) . . ?
P5 Ni5 H6 91.5(9) . . ?
Si1 Ni5 H6 84.0(9) . . ?
Ni1 Ni5 H6 124.4(9) . . ?
Ni4 Ni5 H6 41.7(9) . . ?
H2 Ni5 H6 167.1(12) . . ?
H4 Ni5 H6 86.7(13) . . ?
C1 Si1 Ni3 124.32(5) . . ?
C1 Si1 Ni4 123.90(5) . . ?
Ni3 Si1 Ni4 72.877(14) . . ?
C1 Si1 Ni2 105.44(5) . . ?
Ni3 Si1 Ni2 64.850(13) . . ?
Ni4 Si1 Ni2 127.597(19) . . ?
C1 Si1 Ni1 136.98(5) . . ?
Ni3 Si1 Ni1 89.034(16) . . ?
Ni4 Si1 Ni1 89.075(16) . . ?
Ni2 Si1 Ni1 61.637(13) . . ?
C1 Si1 Ni5 104.97(5) . . ?
Ni3 Si1 Ni5 127.530(19) . . ?
Ni4 Si1 Ni5 64.787(13) . . ?
Ni2 Si1 Ni5 121.238(18) . . ?
Ni1 Si1 Ni5 61.692(12) . . ?
C9 P1 C3 105.49(10) . . ?
C9 P1 C6 100.56(9) . . ?
C3 P1 C6 101.46(11) . . ?
C9 P1 Ni1 121.22(7) . . ?
C3 P1 Ni1 108.69(7) . . ?
C6 P1 Ni1 117.18(7) . . ?
C18 P2 C15 103.76(10) . . ?
C18 P2 C12 103.82(9) . . ?
C15 P2 C12 104.63(9) . . ?
C18 P2 Ni2 113.01(6) . . ?
C15 P2 Ni2 112.71(7) . . ?
C12 P2 Ni2 117.55(6) . . ?
C27 P3 C24 102.62(9) . . ?
C27 P3 C21 103.07(9) . . ?
C24 P3 C21 100.43(11) . . ?
C27 P3 Ni3 119.84(6) . . ?
C24 P3 Ni3 112.29(6) . . ?
C21 P3 Ni3 116.04(7) . . ?
C33 P4 C36 104.12(8) . . ?
C33 P4 C30 105.10(9) . . ?
C36 P4 C30 102.09(8) . . ?
C33 P4 Ni4 117.54(6) . . ?
C36 P4 Ni4 121.05(6) . . ?
C30 P4 Ni4 104.82(6) . . ?
C45 P5 C42 101.80(8) . . ?
C45 P5 C39 104.98(8) . . ?
C42 P5 C39 104.02(8) . . ?
C45 P5 Ni5 118.48(6) . . ?
C42 P5 Ni5 116.89(6) . . ?
C39 P5 Ni5 109.15(5) . . ?
C2 C1 Si1 111.22(11) . . ?
C2 C1 H1A 109.4 . . ?
Si1 C1 H1A 109.4 . . ?
C2 C1 H1B 109.4 . . ?
Si1 C1 H1B 109.4 . . ?
H1A C1 H1B 108 . . ?
C1 C2 H2A 109.5 . . ?
C1 C2 H2B 109.5 . . ?
H2A C2 H2B 109.5 . . ?
C1 C2 H2C 109.5 . . ?
H2A C2 H2C 109.5 . . ?
H2B C2 H2C 109.5 . . ?
C5 C3 C4 111.6(2) . . ?
C5 C3 P1 115.40(17) . . ?
C4 C3 P1 112.44(15) . . ?
C5 C3 H3A 105.5 . . ?
C4 C3 H3A 105.5 . . ?
P1 C3 H3A 105.5 . . ?
C3 C4 H4A 109.5 . . ?
C3 C4 H4B 109.5 . . ?
H4A C4 H4B 109.5 . . ?
C3 C4 H4C 109.5 . . ?
H4A C4 H4C 109.5 . . ?
H4B C4 H4C 109.5 . . ?
C3 C5 H5A 109.5 . . ?
C3 C5 H5B 109.5 . . ?
H5A C5 H5B 109.5 . . ?
C3 C5 H5C 109.5 . . ?
H5A C5 H5C 109.5 . . ?
H5B C5 H5C 109.5 . . ?
C7 C6 C8 107.7(2) . . ?
C7 C6 P1 112.44(17) . . ?
C8 C6 P1 110.85(16) . . ?
C7 C6 H6A 108.6 . . ?
C8 C6 H6A 108.6 . . ?
P1 C6 H6A 108.6 . . ?
C6 C7 H7A 109.5 . . ?
C6 C7 H7B 109.5 . . ?
H7A C7 H7B 109.5 . . ?
C6 C7 H7C 109.5 . . ?
H7A C7 H7C 109.5 . . ?
H7B C7 H7C 109.5 . . ?
C6 C8 H8A 109.5 . . ?
C6 C8 H8B 109.5 . . ?
H8A C8 H8B 109.5 . . ?
C6 C8 H8C 109.5 . . ?
H8A C8 H8C 109.5 . . ?
H8B C8 H8C 109.5 . . ?
C11 C9 C10 107.9(2) . . ?
C11 C9 P1 111.60(15) . . ?
C10 C9 P1 111.36(14) . . ?
C11 C9 H9 108.6 . . ?
C10 C9 H9 108.6 . . ?
P1 C9 H9 108.6 . . ?
C9 C10 H10A 109.5 . . ?
C9 C10 H10B 109.5 . . ?
H10A C10 H10B 109.5 . . ?
C9 C10 H10C 109.5 . . ?
H10A C10 H10C 109.5 . . ?
H10B C10 H10C 109.5 . . ?
C9 C11 H11A 109.5 . . ?
C9 C11 H11B 109.5 . . ?
H11A C11 H11B 109.5 . . ?
C9 C11 H11C 109.5 . . ?
H11A C11 H11C 109.5 . . ?
H11B C11 H11C 109.5 . . ?
C13 C12 C14 110.40(16) . . ?
C13 C12 P2 111.00(13) . . ?
C14 C12 P2 116.72(14) . . ?
C13 C12 H12 106 . . ?
C14 C12 H12 106 . . ?
P2 C12 H12 106 . . ?
C12 C13 H13A 109.5 . . ?
C12 C13 H13B 109.5 . . ?
H13A C13 H13B 109.5 . . ?
C12 C13 H13C 109.5 . . ?
H13A C13 H13C 109.5 . . ?
H13B C13 H13C 109.5 . . ?
C12 C14 H14A 109.5 . . ?
C12 C14 H14B 109.5 . . ?
H14A C14 H14B 109.5 . . ?
C12 C14 H14C 109.5 . . ?
H14A C14 H14C 109.5 . . ?
H14B C14 H14C 109.5 . . ?
C16 C15 C17 110.6(2) . . ?
C16 C15 P2 111.33(14) . . ?
C17 C15 P2 109.15(15) . . ?
C16 C15 H15 108.6 . . ?
C17 C15 H15 108.6 . . ?
P2 C15 H15 108.6 . . ?
C15 C16 H16A 109.5 . . ?
C15 C16 H16B 109.5 . . ?
H16A C16 H16B 109.5 . . ?
C15 C16 H16C 109.5 . . ?
H16A C16 H16C 109.5 . . ?
H16B C16 H16C 109.5 . . ?
C15 C17 H17A 109.5 . . ?
C15 C17 H17B 109.5 . . ?
H17A C17 H17B 109.5 . . ?
C15 C17 H17C 109.5 . . ?
H17A C17 H17C 109.5 . . ?
H17B C17 H17C 109.5 . . ?
C20 C18 C19 110.64(19) . . ?
C20 C18 P2 118.11(15) . . ?
C19 C18 P2 110.52(13) . . ?
C20 C18 H18 105.5 . . ?
C19 C18 H18 105.5 . . ?
P2 C18 H18 105.5 . . ?
C18 C19 H19A 109.5 . . ?
C18 C19 H19B 109.5 . . ?
H19A C19 H19B 109.5 . . ?
C18 C19 H19C 109.5 . . ?
H19A C19 H19C 109.5 . . ?
H19B C19 H19C 109.5 . . ?
C18 C20 H20A 109.5 . . ?
C18 C20 H20B 109.5 . . ?
H20A C20 H20B 109.5 . . ?
C18 C20 H20C 109.5 . . ?
H20A C20 H20C 109.5 . . ?
H20B C20 H20C 109.5 . . ?
C22 C21 C23 110.7(2) . . ?
C22 C21 P3 110.47(17) . . ?
C23 C21 P3 111.70(16) . . ?
C22 C21 H21 107.9 . . ?
C23 C21 H21 107.9 . . ?
P3 C21 H21 107.9 . . ?
C21 C22 H22A 109.5 . . ?
C21 C22 H22B 109.5 . . ?
H22A C22 H22B 109.5 . . ?
C21 C22 H22C 109.5 . . ?
H22A C22 H22C 109.5 . . ?
H22B C22 H22C 109.5 . . ?
C21 C23 H23A 109.5 . . ?
C21 C23 H23B 109.5 . . ?
H23A C23 H23B 109.5 . . ?
C21 C23 H23C 109.5 . . ?
H23A C23 H23C 109.5 . . ?
H23B C23 H23C 109.5 . . ?
C25 C24 C26 108.55(19) . . ?
C25 C24 P3 113.63(14) . . ?
C26 C24 P3 109.66(14) . . ?
C25 C24 H24 108.3 . . ?
C26 C24 H24 108.3 . . ?
P3 C24 H24 108.3 . . ?
C24 C25 H25A 109.5 . . ?
C24 C25 H25B 109.5 . . ?
H25A C25 H25B 109.5 . . ?
C24 C25 H25C 109.5 . . ?
H25A C25 H25C 109.5 . . ?
H25B C25 H25C 109.5 . . ?
C24 C26 H26A 109.5 . . ?
C24 C26 H26B 109.5 . . ?
H26A C26 H26B 109.5 . . ?
C24 C26 H26C 109.5 . . ?
H26A C26 H26C 109.5 . . ?
H26B C26 H26C 109.5 . . ?
C29 C27 C28 110.93(16) . . ?
C29 C27 P3 111.59(13) . . ?
C28 C27 P3 115.96(14) . . ?
C29 C27 H27 105.8 . . ?
C28 C27 H27 105.8 . . ?
P3 C27 H27 105.8 . . ?
C27 C28 H28A 109.5 . . ?
C27 C28 H28B 109.5 . . ?
H28A C28 H28B 109.5 . . ?
C27 C28 H28C 109.5 . . ?
H28A C28 H28C 109.5 . . ?
H28B C28 H28C 109.5 . . ?
C27 C29 H29A 109.5 . . ?
C27 C29 H29B 109.5 . . ?
H29A C29 H29B 109.5 . . ?
C27 C29 H29C 109.5 . . ?
H29A C29 H29C 109.5 . . ?
H29B C29 H29C 109.5 . . ?
C32 C30 C31 110.99(18) . . ?
C32 C30 P4 110.20(13) . . ?
C31 C30 P4 117.21(15) . . ?
C32 C30 H30 105.9 . . ?
C31 C30 H30 105.9 . . ?
P4 C30 H30 105.9 . . ?
C30 C31 H31A 109.5 . . ?
C30 C31 H31B 109.5 . . ?
H31A C31 H31B 109.5 . . ?
C30 C31 H31C 109.5 . . ?
H31A C31 H31C 109.5 . . ?
H31B C31 H31C 109.5 . . ?
C30 C32 H32A 109.5 . . ?
C30 C32 H32B 109.5 . . ?
H32A C32 H32B 109.5 . . ?
C30 C32 H32C 109.5 . . ?
H32A C32 H32C 109.5 . . ?
H32B C32 H32C 109.5 . . ?
C34 C33 C35 110.02(17) . . ?
C34 C33 P4 109.24(13) . . ?
C35 C33 P4 117.49(13) . . ?
C34 C33 H33 106.5 . . ?
C35 C33 H33 106.5 . . ?
P4 C33 H33 106.5 . . ?
C33 C34 H34A 109.5 . . ?
C33 C34 H34B 109.5 . . ?
H34A C34 H34B 109.5 . . ?
C33 C34 H34C 109.5 . . ?
H34A C34 H34C 109.5 . . ?
H34B C34 H34C 109.5 . . ?
C33 C35 H35A 109.5 . . ?
C33 C35 H35B 109.5 . . ?
H35A C35 H35B 109.5 . . ?
C33 C35 H35C 109.5 . . ?
H35A C35 H35C 109.5 . . ?
H35B C35 H35C 109.5 . . ?
C37 C36 C38 110.13(16) . . ?
C37 C36 P4 110.39(12) . . ?
C38 C36 P4 110.52(12) . . ?
C37 C36 H36 108.6 . . ?
C38 C36 H36 108.6 . . ?
P4 C36 H36 108.6 . . ?
C36 C37 H37A 109.5 . . ?
C36 C37 H37B 109.5 . . ?
H37A C37 H37B 109.5 . . ?
C36 C37 H37C 109.5 . . ?
H37A C37 H37C 109.5 . . ?
H37B C37 H37C 109.5 . . ?
C36 C38 H38A 109.5 . . ?
C36 C38 H38B 109.5 . . ?
H38A C38 H38B 109.5 . . ?
C36 C38 H38C 109.5 . . ?
H38A C38 H38C 109.5 . . ?
H38B C38 H38C 109.5 . . ?
C41 C39 C40 109.92(14) . . ?
C41 C39 P5 117.68(13) . . ?
C40 C39 P5 109.99(11) . . ?
C41 C39 H39 106.2 . . ?
C40 C39 H39 106.2 . . ?
P5 C39 H39 106.2 . . ?
C39 C40 H40A 109.5 . . ?
C39 C40 H40B 109.5 . . ?
H40A C40 H40B 109.5 . . ?
C39 C40 H40C 109.5 . . ?
H40A C40 H40C 109.5 . . ?
H40B C40 H40C 109.5 . . ?
C39 C41 H41A 109.5 . . ?
C39 C41 H41B 109.5 . . ?
H41A C41 H41B 109.5 . . ?
C39 C41 H41C 109.5 . . ?
H41A C41 H41C 109.5 . . ?
H41B C41 H41C 109.5 . . ?
C43 C42 C44 109.17(16) . . ?
C43 C42 P5 112.23(12) . . ?
C44 C42 P5 116.67(13) . . ?
C43 C42 H42 106 . . ?
C44 C42 H42 106 . . ?
P5 C42 H42 106 . . ?
C42 C43 H43A 109.5 . . ?
C42 C43 H43B 109.5 . . ?
H43A C43 H43B 109.5 . . ?
C42 C43 H43C 109.5 . . ?
H43A C43 H43C 109.5 . . ?
H43B C43 H43C 109.5 . . ?
C42 C44 H44A 109.5 . . ?
C42 C44 H44B 109.5 . . ?
H44A C44 H44B 109.5 . . ?
C42 C44 H44C 109.5 . . ?
H44A C44 H44C 109.5 . . ?
H44B C44 H44C 109.5 . . ?
C46 C45 C47 109.74(18) . . ?
C46 C45 P5 111.80(13) . . ?
C47 C45 P5 110.82(13) . . ?
C46 C45 H45 108.1 . . ?
C47 C45 H45 108.1 . . ?
P5 C45 H45 108.1 . . ?
C45 C46 H46A 109.5 . . ?
C45 C46 H46B 109.5 . . ?
H46A C46 H46B 109.5 . . ?
C45 C46 H46C 109.5 . . ?
H46A C46 H46C 109.5 . . ?
H46B C46 H46C 109.5 . . ?
C45 C47 H47A 109.5 . . ?
C45 C47 H47B 109.5 . . ?
H47A C47 H47B 109.5 . . ?
C45 C47 H47C 109.5 . . ?
H47A C47 H47C 109.5 . . ?
H47B C47 H47C 109.5 . . ?

loop_
_geom_bond_atom_site_label_1
_geom_bond_atom_site_label_2
_geom_bond_distance
_geom_bond_site_symmetry_2
_geom_bond_publ_flag
Ni1 P1 2.2206(5) . ?
Ni1 Si1 2.3590(5) . ?
Ni1 Ni2 2.4168(3) . ?
Ni1 Ni5 2.4196(3) . ?
Ni1 H1 1.69(2) . ?
Ni1 H2 1.67(2) . ?
Ni1 H3 1.79(2) . ?
Ni1 H4 1.70(3) . ?
Ni2 P2 2.2005(5) . ?
Ni2 Si1 2.3585(5) . ?
Ni2 Ni3 2.4707(3) . ?
Ni2 H1 1.54(2) . ?
Ni2 H3 1.61(2) . ?
Ni2 H5 1.57(2) . ?
Ni3 P3 2.2188(5) . ?
Ni3 Si1 2.2461(4) . ?
Ni3 Ni4 2.6703(3) . ?
Ni3 H3 1.91(2) . ?
Ni3 H5 1.64(2) . ?
Ni3 H7 1.56(2) . ?
Ni4 P4 2.2207(5) . ?
Ni4 Si1 2.2497(5) . ?
Ni4 Ni5 2.4713(3) . ?
Ni4 H4 1.93(3) . ?
Ni4 H6 1.68(3) . ?
Ni4 H7 1.67(2) . ?
Ni5 P5 2.1947(4) . ?
Ni5 Si1 2.3600(4) . ?
Ni5 H2 1.54(2) . ?
Ni5 H4 1.61(3) . ?
Ni5 H6 1.51(2) . ?
Si1 C1 1.9131(15) . ?
P1 C9 1.8664(18) . ?
P1 C3 1.867(2) . ?
P1 C6 1.872(2) . ?
P2 C18 1.8551(19) . ?
P2 C15 1.8623(19) . ?
P2 C12 1.8675(18) . ?
P3 C27 1.8661(18) . ?
P3 C24 1.869(2) . ?
P3 C21 1.871(2) . ?
P4 C33 1.8592(17) . ?
P4 C36 1.8691(17) . ?
P4 C30 1.8772(19) . ?
P5 C45 1.8547(17) . ?
P5 C42 1.8659(17) . ?
P5 C39 1.8693(16) . ?
C1 C2 1.531(2) . ?
C1 H1A 0.99 . ?
C1 H1B 0.99 . ?
C2 H2A 0.98 . ?
C2 H2B 0.98 . ?
C2 H2C 0.98 . ?
C3 C5 1.537(3) . ?
C3 C4 1.542(3) . ?
C3 H3A 1 . ?
C4 H4A 0.98 . ?
C4 H4B 0.98 . ?
C4 H4C 0.98 . ?
C5 H5A 0.98 . ?
C5 H5B 0.98 . ?
C5 H5C 0.98 . ?
C6 C7 1.513(3) . ?
C6 C8 1.549(4) . ?
C6 H6A 1 . ?
C7 H7A 0.98 . ?
C7 H7B 0.98 . ?
C7 H7C 0.98 . ?
C8 H8A 0.98 . ?
C8 H8B 0.98 . ?
C8 H8C 0.98 . ?
C9 C11 1.512(3) . ?
C9 C10 1.514(3) . ?
C9 H9 1 . ?
C10 H10A 0.98 . ?
C10 H10B 0.98 . ?
C10 H10C 0.98 . ?
C11 H11A 0.98 . ?
C11 H11B 0.98 . ?
C11 H11C 0.98 . ?
C12 C13 1.529(3) . ?
C12 C14 1.535(3) . ?
C12 H12 1 . ?
C13 H13A 0.98 . ?
C13 H13B 0.98 . ?
C13 H13C 0.98 . ?
C14 H14A 0.98 . ?
C14 H14B 0.98 . ?
C14 H14C 0.98 . ?
C15 C16 1.529(3) . ?
C15 C17 1.532(3) . ?
C15 H15 1 . ?
C16 H16A 0.98 . ?
C16 H16B 0.98 . ?
C16 H16C 0.98 . ?
C17 H17A 0.98 . ?
C17 H17B 0.98 . ?
C17 H17C 0.98 . ?
C18 C20 1.531(3) . ?
C18 C19 1.534(3) . ?
C18 H18 1 . ?
C19 H19A 0.98 . ?
C19 H19B 0.98 . ?
C19 H19C 0.98 . ?
C20 H20A 0.98 . ?
C20 H20B 0.98 . ?
C20 H20C 0.98 . ?
C21 C22 1.522(4) . ?
C21 C23 1.529(3) . ?
C21 H21 1 . ?
C22 H22A 0.98 . ?
C22 H22B 0.98 . ?
C22 H22C 0.98 . ?
C23 H23A 0.98 . ?
C23 H23B 0.98 . ?
C23 H23C 0.98 . ?
C24 C25 1.524(3) . ?
C24 C26 1.535(3) . ?
C24 H24 1 . ?
C25 H25A 0.98 . ?
C25 H25B 0.98 . ?
C25 H25C 0.98 . ?
C26 H26A 0.98 . ?
C26 H26B 0.98 . ?
C26 H26C 0.98 . ?
C27 C29 1.529(3) . ?
C27 C28 1.535(2) . ?
C27 H27 1 . ?
C28 H28A 0.98 . ?
C28 H28B 0.98 . ?
C28 H28C 0.98 . ?
C29 H29A 0.98 . ?
C29 H29B 0.98 . ?
C29 H29C 0.98 . ?
C30 C32 1.514(3) . ?
C30 C31 1.533(3) . ?
C30 H30 1 . ?
C31 H31A 0.98 . ?
C31 H31B 0.98 . ?
C31 H31C 0.98 . ?
C32 H32A 0.98 . ?
C32 H32B 0.98 . ?
C32 H32C 0.98 . ?
C33 C34 1.516(3) . ?
C33 C35 1.530(3) . ?
C33 H33 1 . ?
C34 H34A 0.98 . ?
C34 H34B 0.98 . ?
C34 H34C 0.98 . ?
C35 H35A 0.98 . ?
C35 H35B 0.98 . ?
C35 H35C 0.98 . ?
C36 C37 1.522(3) . ?
C36 C38 1.532(2) . ?
C36 H36 1 . ?
C37 H37A 0.98 . ?
C37 H37B 0.98 . ?
C37 H37C 0.98 . ?
C38 H38A 0.98 . ?
C38 H38B 0.98 . ?
C38 H38C 0.98 . ?
C39 C41 1.534(2) . ?
C39 C40 1.536(2) . ?
C39 H39 1 . ?
C40 H40A 0.98 . ?
C40 H40B 0.98 . ?
C40 H40C 0.98 . ?
C41 H41A 0.98 . ?
C41 H41B 0.98 . ?
C41 H41C 0.98 . ?
C42 C43 1.524(3) . ?
C42 C44 1.529(3) . ?
C42 H42 1 . ?
C43 H43A 0.98 . ?
C43 H43B 0.98 . ?
C43 H43C 0.98 . ?
C44 H44A 0.98 . ?
C44 H44B 0.98 . ?
C44 H44C 0.98 . ?
C45 C46 1.524(3) . ?
C45 C47 1.527(3) . ?
C45 H45 1 . ?
C46 H46A 0.98 . ?
C46 H46B 0.98 . ?
C46 H46C 0.98 . ?
C47 H47A 0.98 . ?
C47 H47B 0.98 . ?
C47 H47C 0.98 . ?

loop_
_geom_torsion_atom_site_label_1
_geom_torsion_atom_site_label_2
_geom_torsion_atom_site_label_3
_geom_torsion_atom_site_label_4
_geom_torsion
_geom_torsion_site_symmetry_1
_geom_torsion_site_symmetry_2
_geom_torsion_site_symmetry_3
_geom_torsion_site_symmetry_4
_geom_torsion_publ_flag
C9 P1 C3 C5 43.6(2) . . . . ?
C6 P1 C3 C5 -60.9(2) . . . . ?
Ni1 P1 C3 C5 175.03(19) . . . . ?
C9 P1 C3 C4 -86.00(17) . . . . ?
C6 P1 C3 C4 169.51(16) . . . . ?
Ni1 P1 C3 C4 45.42(18) . . . . ?
C9 P1 C6 C7 -154.50(18) . . . . ?
C3 P1 C6 C7 -46.1(2) . . . . ?
Ni1 P1 C6 C7 72.0(2) . . . . ?
C9 P1 C6 C8 84.91(17) . . . . ?
C3 P1 C6 C8 -166.73(17) . . . . ?
Ni1 P1 C6 C8 -48.59(18) . . . . ?
C3 P1 C9 C11 60.1(2) . . . . ?
C6 P1 C9 C11 165.2(2) . . . . ?
Ni1 P1 C9 C11 -63.8(2) . . . . ?
C3 P1 C9 C10 -179.27(19) . . . . ?
C6 P1 C9 C10 -74.1(2) . . . . ?
Ni1 P1 C9 C10 56.9(2) . . . . ?
C18 P2 C12 C13 -157.52(14) . . . . ?
C15 P2 C12 C13 93.98(15) . . . . ?
Ni2 P2 C12 C13 -31.90(15) . . . . ?
C18 P2 C12 C14 74.80(17) . . . . ?
C15 P2 C12 C14 -33.69(17) . . . . ?
Ni2 P2 C12 C14 -159.58(13) . . . . ?
C18 P2 C15 C16 -170.82(15) . . . . ?
C12 P2 C15 C16 -62.27(17) . . . . ?
Ni2 P2 C15 C16 66.58(16) . . . . ?
C18 P2 C15 C17 66.80(18) . . . . ?
C12 P2 C15 C17 175.35(16) . . . . ?
Ni2 P2 C15 C17 -55.80(18) . . . . ?
C15 P2 C18 C20 47.4(2) . . . . ?
C12 P2 C18 C20 -61.8(2) . . . . ?
Ni2 P2 C18 C20 169.78(17) . . . . ?
C15 P2 C18 C19 176.19(14) . . . . ?
C12 P2 C18 C19 67.05(15) . . . . ?
Ni2 P2 C18 C19 -61.41(15) . . . . ?
C27 P3 C21 C22 71.86(17) . . . . ?
C24 P3 C21 C22 177.57(16) . . . . ?
Ni3 P3 C21 C22 -61.14(18) . . . . ?
C27 P3 C21 C23 -164.42(16) . . . . ?
C24 P3 C21 C23 -58.70(18) . . . . ?
Ni3 P3 C21 C23 62.58(19) . . . . ?
C27 P3 C24 C25 -38.29(16) . . . . ?
C21 P3 C24 C25 -144.37(15) . . . . ?
Ni3 P3 C24 C25 91.72(15) . . . . ?
C27 P3 C24 C26 -159.95(16) . . . . ?
C21 P3 C24 C26 93.97(17) . . . . ?
Ni3 P3 C24 C26 -29.94(17) . . . . ?
C24 P3 C27 C29 166.34(14) . . . . ?
C21 P3 C27 C29 -89.63(15) . . . . ?
Ni3 P3 C27 C29 41.12(15) . . . . ?
C24 P3 C27 C28 -65.35(16) . . . . ?
C21 P3 C27 C28 38.68(17) . . . . ?
Ni3 P3 C27 C28 169.44(13) . . . . ?
C33 P4 C30 C32 72.17(15) . . . . ?
C36 P4 C30 C32 -179.40(14) . . . . ?
Ni4 P4 C30 C32 -52.36(15) . . . . ?
C33 P4 C30 C31 -56.03(18) . . . . ?
C36 P4 C30 C31 52.40(18) . . . . ?
Ni4 P4 C30 C31 179.44(15) . . . . ?
C36 P4 C33 C34 97.09(14) . . . . ?
C30 P4 C33 C34 -155.95(13) . . . . ?
Ni4 P4 C33 C34 -39.88(15) . . . . ?
C36 P4 C33 C35 -29.09(19) . . . . ?
C30 P4 C33 C35 77.87(18) . . . . ?
Ni4 P4 C33 C35 -166.05(15) . . . . ?
C33 P4 C36 C37 -74.58(15) . . . . ?
C30 P4 C36 C37 176.24(13) . . . . ?
Ni4 P4 C36 C37 60.49(14) . . . . ?
C33 P4 C36 C38 163.35(14) . . . . ?
C30 P4 C36 C38 54.16(15) . . . . ?
Ni4 P4 C36 C38 -61.58(15) . . . . ?
C45 P5 C39 C41 -27.18(15) . . . . ?
C42 P5 C39 C41 79.38(15) . . . . ?
Ni5 P5 C39 C41 -155.16(12) . . . . ?
C45 P5 C39 C40 99.70(13) . . . . ?
C42 P5 C39 C40 -153.74(12) . . . . ?
Ni5 P5 C39 C40 -28.29(13) . . . . ?
C45 P5 C42 C43 -178.60(14) . . . . ?
C39 P5 C42 C43 72.48(15) . . . . ?
Ni5 P5 C42 C43 -47.89(15) . . . . ?
C45 P5 C42 C44 54.37(17) . . . . ?
C39 P5 C42 C44 -54.56(17) . . . . ?
Ni5 P5 C42 C44 -174.93(13) . . . . ?
C42 P5 C45 C46 -177.56(14) . . . . ?
C39 P5 C45 C46 -69.38(15) . . . . ?
Ni5 P5 C45 C46 52.72(16) . . . . ?
C42 P5 C45 C47 59.67(16) . . . . ?
C39 P5 C45 C47 167.85(14) . . . . ?
Ni5 P5 C45 C47 -70.04(15) . . . . ?
